data_4128772
loop_
_publ_author_name
'Corella-Ochoa, M Nieves'
'Tapia, Jes\'us B'
'Rubin, Heather N.'
'Lillo, Vanesa'
'Gonz\'alez-Cobos, Jes\'us'
'N\'u\~nez-Rico, Jos\'e Luis'
'Balestra, Salvador R. G.'
'Almora-Barrios, Neyvis'
'Lled\'os, Marina'
'G\"uell-Bara, Arnau'
'Cabezas-Gim\'enez, Juanjo'
'Escudero-Ad\'an, Eduardo C'
'Vidal-Ferran, Anton'
'Calero, Sof\'ia'
'Reynolds, Melissa'
'Mart\'i-Gastaldo, Carlos'
'Gal\'an-Mascar\'os, Jos\'e Ram\'on'

_publ_section_title
;
 Homochiral Metal-Organic Frameworks for Enantioselective Separations in
 Liquid Chromatography.
;
_journal_issue 36
_journal_name_full 'Journal of the American Chemical Society'
_journal_page_first 14306
_journal_page_last 14316
_journal_paper_doi 10.1021/jacs.9b06500
_journal_volume 141
_journal_year 2019
_chemical_absolute_configuration ad
_chemical_formula_sum 'C8 H15 Cu0.5 N5 O5.5'
_chemical_formula_weight 301.02
_space_group_IT_number 212
_space_group_name_Hall 'P 4acd 2ab 3'
_space_group_name_H-M_alt 'P 43 3 2'
_symmetry_cell_setting cubic
_symmetry_space_group_name_H-M 'P 43 3 2'
_atom_sites_solution_hydrogens mixed
_audit_creation_method SHELXL-2014/6
_cell_angle_alpha 90
_cell_angle_beta 90
_cell_angle_gamma 90
_cell_formula_units_Z 24
_cell_length_a 20.120(4)
_cell_length_b 20.120(4)
_cell_length_c 20.120(4)
_cell_measurement_reflns_used 5935
_cell_measurement_temperature 100(2)
_cell_measurement_theta_max 33.34
_cell_measurement_theta_min 2.26
_cell_volume 8145(3)
_computing_cell_refinement 'Bruker APEX2 v2014.9-0'
_computing_data_collection 'Bruker APEX2 v2014.9-0'
_computing_data_reduction 'Bruker SAINT V7.60A'
_computing_molecular_graphics 'Bruker SHELXTL'
_computing_publication_material 'Bruker SHELXTL'
_computing_structure_refinement 'SHELXL-2014 (Sheldrick, 2014)'
_computing_structure_solution 'SHELXL-2014 (Sheldrick, 2014)'
_diffrn_ambient_temperature 100(2)
_diffrn_detector_area_resol_mean 512
_diffrn_detector_type '4K CCD area detector APEX II'
_diffrn_measured_fraction_theta_full 0.989
_diffrn_measured_fraction_theta_max 0.990
_diffrn_measurement_device_type 'APEX DUO Kappa 4-axis goniometer'
_diffrn_measurement_method
;
 Fullsphere data collection, phi and omega scans
;
_diffrn_measurement_specimen_support 'magnetic support with MicroMount'
_diffrn_radiation_monochromator 'Quazar MX Multilayer Optics'
_diffrn_radiation_type MoK\a
_diffrn_radiation_wavelength 0.71073
_diffrn_reflns_Laue_measured_fraction_full 0.989
_diffrn_reflns_Laue_measured_fraction_max 0.990
_diffrn_reflns_limit_k_max 26
_diffrn_reflns_limit_k_min -6
_diffrn_reflns_limit_l_max 7
_diffrn_reflns_limit_l_min -24
_diffrn_reflns_point_group_measured_fraction_full 0.992
_diffrn_reflns_point_group_measured_fraction_max 0.994
_diffrn_reflns_theta_full 67.679
_diffrn_reflns_theta_max 88.967
_diffrn_reflns_theta_min 3.805
_diffrn_source 'Microfocus source E025 IuS'
_diffrn_source_current 0.6
_diffrn_source_power 50
_diffrn_source_size '0.2 mm x 0.2 mm fine focus'
_diffrn_source_type 'Bruker APEX DUO'
_exptl_absorpt_coefficient_mu 0.875
_exptl_absorpt_correction_T_max 0.949
_exptl_absorpt_correction_T_min 0.906
_exptl_absorpt_correction_type empirical
_exptl_absorpt_process_details
; 
 SADABS Version 2008/1 Bruker-Nonius
 Blessing, Acta Cryst. (1995) A51 33-38
;
_exptl_crystal_colour blue
_exptl_crystal_density_diffrn 1.473
_exptl_crystal_description block
_exptl_crystal_F_000 3756
_exptl_crystal_size_max 0.20
_exptl_crystal_size_mid 0.20
_exptl_crystal_size_min 0.20
_refine_diff_density_max 0.405
_refine_diff_density_min -0.219
_refine_diff_density_rms 0.057
_refine_ls_abs_structure_details
;
 Flack x determined using 1187 quotients [(I+)-(I-)]/[(I+)+(I-)]
 (Parsons, Flack and Wagner, Acta Cryst. B69 (2013) 249-259).
;
_refine_ls_abs_structure_Flack -0.594(11)
_refine_ls_extinction_method none
_refine_ls_goodness_of_fit_ref 1.105
_refine_ls_hydrogen_treatment noref
_refine_ls_matrix_type full
_refine_ls_number_parameters 313
_refine_ls_number_reflns 3103
_refine_ls_number_restraints 240
_refine_ls_restrained_S_all 1.851
_refine_ls_R_factor_all 0.0323
_refine_ls_R_factor_gt 0.0307
_refine_ls_shift/su_max 0.030
_refine_ls_shift/su_mean 0.001
_refine_ls_structure_factor_coef Fsqd
_refine_ls_weighting_details 'w=1/[\s^2^(Fo^2^)+(0.0432P)^2^+6.1580P] where P=(Fo^2^+2Fc^2^)/3'
_refine_ls_weighting_scheme calc
_refine_ls_wR_factor_gt 0.0829
_refine_ls_wR_factor_ref 0.0838
_reflns_Friedel_coverage 0.671
_reflns_Friedel_fraction_full 0.998
_reflns_Friedel_fraction_max 0.998
_reflns_number_gt 2990
_reflns_number_total 3103
_reflns_threshold_expression 'I > 2\s(I)'
_cod_data_source_file ja9b06500_si_001.cif
_cod_data_source_block TAMOF1_100K
_cod_depositor_comments
;
The following automatic conversions were performed:

data item '_symmetry_cell_setting' value 'Cubic' was changed to
'cubic' in accordance with the
/home/data/users/saulius/crontab/automatic-downloads/current/ACS/lib/dictionaries/cif_core.dic
dictionary named 'cif_core.dic' version 2.4.2 last updated on
2011-04-26.

Automatic conversion script
Id: cif_fix_values 6909 2019-04-08 15:41:33Z antanas 
;
_cod_original_cell_volume 8145(4)
_cod_original_sg_symbol_H-M P4(3)32
_cod_original_formula_sum 'C8 H15 Cu0.50 N5 O5.50'
_cod_database_code 4128772
_shelx_space_group_comment
;
The symmetry employed for this shelxl refinement is uniquely defined
by the following loop, which should always be used as a source of
symmetry information in preference to the above space-group names.
They are only intended as comments.
;
_shelx_estimated_absorpt_t_min 0.917
_shelx_estimated_absorpt_t_max 0.949
_shelxl_version_number 2014/6

loop_
_space_group_symop_operation_xyz
'x, y, z'
'-x+1/2, -y, z+1/2'
'-x, y+1/2, -z+1/2'
'x+1/2, -y+1/2, -z'
'z, x, y'
'z+1/2, -x+1/2, -y'
'-z+1/2, -x, y+1/2'
'-z, x+1/2, -y+1/2'
'y, z, x'
'-y, z+1/2, -x+1/2'
'y+1/2, -z+1/2, -x'
'-y+1/2, -z, x+1/2'
'y+1/4, x+3/4, -z+3/4'
'-y+1/4, -x+1/4, -z+1/4'
'y+3/4, -x+3/4, z+1/4'
'-y+3/4, x+1/4, z+3/4'
'x+1/4, z+3/4, -y+3/4'
'-x+3/4, z+1/4, y+3/4'
'-x+1/4, -z+1/4, -y+1/4'
'x+3/4, -z+3/4, y+1/4'
'z+1/4, y+3/4, -x+3/4'
'z+3/4, -y+3/4, x+1/4'
'-z+3/4, y+1/4, x+3/4'
'-z+1/4, -y+1/4, -x+1/4'

loop_
_atom_site_label
_atom_site_type_symbol
_atom_site_fract_x
_atom_site_fract_y
_atom_site_fract_z
_atom_site_U_iso_or_equiv
_atom_site_adp_type
_atom_site_occupancy
_atom_site_site_symmetry_order
_atom_site_calc_flag
_atom_site_refinement_flags_posn
_atom_site_refinement_flags_adp
_atom_site_refinement_flags_occupancy
_atom_site_disorder_assembly
_atom_site_disorder_group
Cu01 Cu 0.6250 0.09575(2) 0.15425(2) 0.00380(11) Uani 1 2 d S TU P . .
O1 O 0.39454(11) 0.18701(11) 0.28433(11) 0.0222(5) Uani 1 1 d . U . . .
O2 O 0.34588(12) 0.16843(11) 0.18687(12) 0.0295(5) Uani 1 1 d . U . . .
N1 N 0.43131(11) 0.31146(12) 0.25396(12) 0.0147(5) Uani 1 1 d . U . . .
N2 N 0.50848(12) 0.33749(11) 0.32510(12) 0.0147(5) Uani 1 1 d . U . . .
N3 N 0.46413(12) 0.39029(11) 0.32238(12) 0.0164(5) Uani 1 1 d . U . . .
N4 N 0.57359(12) 0.17774(12) 0.13742(12) 0.0174(5) Uani 1 1 d . U . . .
N5 N 0.54499(12) 0.28157(12) 0.12102(13) 0.0194(5) Uani 1 1 d . U . . .
H5 H 0.5483 0.3245 0.1132 0.023 Uiso 1 1 calc R U . . .
C1 C 0.39053(14) 0.27578(14) 0.20501(14) 0.0162(6) Uani 1 1 d . U . . .
H1 H 0.3466 0.2990 0.2031 0.019 Uiso 1 1 calc R U . . .
C2 C 0.48812(14) 0.29156(14) 0.28373(14) 0.0147(5) Uani 1 1 d . U . . .
H2 H 0.5100 0.2505 0.2758 0.018 Uiso 1 1 calc R U . . .
C3 C 0.41907(13) 0.37276(14) 0.27904(14) 0.0152(5) Uani 1 1 d . U . . .
H3 H 0.3823 0.3996 0.2666 0.018 Uiso 1 1 calc R U . . .
C4 C 0.42098(14) 0.28016(14) 0.13547(14) 0.0174(6) Uani 1 1 d . U . . .
H4A H 0.3905 0.2591 0.1031 0.021 Uiso 1 1 calc R U . . .
H4B H 0.4260 0.3275 0.1229 0.021 Uiso 1 1 calc R U . . .
C5 C 0.48703(14) 0.24697(14) 0.13202(14) 0.0180(6) Uani 1 1 d . U . . .
C6 C 0.50561(15) 0.18298(15) 0.14226(14) 0.0181(6) Uani 1 1 d . U . . .
H6 H 0.4762 0.1472 0.1514 0.022 Uiso 1 1 calc R U . . .
C7 C 0.59572(15) 0.23809(14) 0.12431(15) 0.0194(6) Uani 1 1 d . U . . .
H7 H 0.6412 0.2493 0.1181 0.023 Uiso 1 1 calc R U . . .
C8 C 0.37675(15) 0.20387(14) 0.22842(15) 0.0176(6) Uani 1 1 d . U . . .
O1W O 0.53541(12) 0.02788(12) 0.10650(12) 0.0268(5) Uani 1 1 d D U . . .
H1WA H 0.5097(14) 0.0385(14) 0.0752(12) 0.040 Uiso 1 1 d D U . . .
H1WB H 0.5307(19) -0.0142(7) 0.1110(17) 0.040 Uiso 1 1 d D U . . .
O2W O 0.4396(6) 0.0263(5) 0.0048(5) 0.055(2) Uani 0.3333 1 d D U P A -1
H2WA H 0.417(2) 0.0601(16) 0.017(2) 0.083 Uiso 0.3333 1 d D U P B -1
H2WB H 0.461(2) 0.039(3) -0.0295(15) 0.083 Uiso 0.3333 1 d D U P C -1
O3W O 0.3249(6) 0.1519(6) 0.0545(6) 0.064(3) Uani 0.3333 1 d D U P D 1
H3WA H 0.2970(18) 0.1837(14) 0.059(6) 0.096 Uiso 0.3333 1 d D U P E 1
H3WB H 0.301(2) 0.1181(13) 0.046(5) 0.096 Uiso 0.3333 1 d D U P F 1
O4W O 0.4474(6) 0.1016(5) 0.0163(5) 0.058(2) Uani 0.3333 1 d D U P G 2
H4WA H 0.4162(16) 0.117(2) 0.0405(19) 0.087 Uiso 0.3333 1 d D U P H 2
H4WB H 0.464(2) 0.1357(16) -0.002(2) 0.087 Uiso 0.3333 1 d D U P I 2
O5W O 0.7392(6) 0.2891(6) 0.0377(7) 0.078(3) Uani 0.3333 1 d D U P J 1
H5WA H 0.7797(12) 0.297(3) 0.027(3) 0.117 Uiso 0.3333 1 d D U P K 1
H5WB H 0.729(2) 0.3206(19) 0.064(2) 0.117 Uiso 0.3333 1 d D U P L 1
O6W O 0.2413(6) 0.2211(5) 0.1146(6) 0.078(3) Uani 0.3333 1 d D U P M -3
H6WA H 0.225(3) 0.195(2) 0.1435(17) 0.117 Uiso 0.3333 1 d D U P N -3
H6WB H 0.262(2) 0.197(2) 0.0874(17) 0.117 Uiso 0.3333 1 d D U P O -3
O7W O 0.6936(7) 0.2888(6) -0.0035(7) 0.058(3) Uani 0.25 1 d D U P P 2
H7WA H 0.7252(16) 0.307(2) 0.018(2) 0.086 Uiso 0.25 1 d D U P Q 2
H7WB H 0.674(2) 0.3202(18) -0.024(2) 0.086 Uiso 0.25 1 d D U P R 2
O8W O 0.3169(11) 0.2102(10) -0.0332(8) 0.113(10) Uani 0.1667 1 d D U P S -5
H8WA H 0.2901(14) 0.200(3) -0.0643(10) 0.169 Uiso 0.1667 1 d D U P T -5
H8WB H 0.310(4) 0.1810(13) -0.0034(10) 0.169 Uiso 0.1667 1 d D U P U -5
O9W O 0.6304(19) 0.3608(15) -0.0980(16) 0.063(7) Uani 0.0833 1 d D U P V -3
H9WA H 0.619(2) 0.3244(16) -0.080(3) 0.095 Uiso 0.0833 1 d D U P W -3
H9WB H 0.6646(18) 0.374(2) -0.077(3) 0.095 Uiso 0.0833 1 d D U P X -3
O10W O 0.6250 0.2870(6) -0.0370(6) 0.063(5) Uani 0.1667 2 d DS TU P Y 6
H10X H 0.6250 0.3327(6) -0.0827(6) 0.094 Uiso 0.1667 2 d DS U P Z 6
H10Y H 0.6250 0.3011(6) -0.0511(6) 0.094 Uiso 0.1667 2 d DS U P A 6
O11W O 0.2315(16) 0.1708(16) 0.1317(15) 0.064(7) Uani 0.0833 1 d D U P B -2
H11X H 0.210(2) 0.148(2) 0.103(2) 0.097 Uiso 0.0833 1 d D U P C -2
H11Y H 0.256(2) 0.1964(19) 0.109(3) 0.097 Uiso 0.0833 1 d D U P D -2
O12W O 0.3537(9) 0.1236(8) 0.0510(8) 0.045(4) Uani 0.1667 1 d D U P E 3
H12X H 0.3188(17) 0.1029(19) 0.039(4) 0.067 Uiso 0.1667 1 d D U P F 3
H12Y H 0.356(3) 0.1568(16) 0.025(2) 0.067 Uiso 0.1667 1 d D U P G 3

loop_
_atom_site_aniso_label
_atom_site_aniso_U_11
_atom_site_aniso_U_22
_atom_site_aniso_U_33
_atom_site_aniso_U_23
_atom_site_aniso_U_13
_atom_site_aniso_U_12
Cu01 0.0053(2) 0.00302(14) 0.00302(14) 0.00125(16) 0.00256(12) 0.00256(12)
O1 0.0227(11) 0.0212(11) 0.0227(11) 0.0016(9) 0.0031(8) -0.0019(9)
O2 0.0358(12) 0.0178(11) 0.0348(13) -0.0033(9) -0.0120(10) -0.0033(9)
N1 0.0138(11) 0.0135(11) 0.0166(11) -0.0012(9) -0.0008(9) 0.0016(9)
N2 0.0155(11) 0.0121(11) 0.0165(11) 0.0019(9) 0.0012(9) 0.0011(9)
N3 0.0167(11) 0.0155(12) 0.0170(11) 0.0019(9) 0.0000(9) 0.0020(9)
N4 0.0186(11) 0.0177(11) 0.0160(12) 0.0012(9) 0.0018(9) 0.0033(9)
N5 0.0225(12) 0.0135(11) 0.0222(12) 0.0016(9) 0.0025(10) 0.0031(9)
C1 0.0136(13) 0.0148(13) 0.0203(14) -0.0019(11) -0.0036(10) 0.0019(10)
C2 0.0143(13) 0.0138(12) 0.0159(13) 0.0017(10) 0.0000(10) 0.0002(10)
C3 0.0148(13) 0.0124(12) 0.0185(13) 0.0010(10) 0.0013(10) 0.0023(10)
C4 0.0205(14) 0.0147(12) 0.0170(13) -0.0009(10) -0.0047(10) 0.0045(10)
C5 0.0201(14) 0.0194(14) 0.0144(13) -0.0010(10) -0.0010(11) 0.0032(11)
C6 0.0193(13) 0.0167(13) 0.0182(14) 0.0003(11) 0.0000(11) 0.0036(11)
C7 0.0206(14) 0.0178(13) 0.0198(14) 0.0000(11) 0.0028(11) 0.0020(11)
C8 0.0145(12) 0.0145(13) 0.0237(14) -0.0027(10) 0.0003(11) 0.0029(11)
O1W 0.0282(12) 0.0254(11) 0.0267(12) -0.0002(9) -0.0049(9) -0.0054(9)
O2W 0.075(6) 0.045(5) 0.046(5) 0.018(4) 0.006(4) 0.017(4)
O3W 0.062(6) 0.076(6) 0.053(5) -0.024(5) -0.022(5) -0.001(5)
O4W 0.078(6) 0.045(5) 0.051(5) -0.010(4) -0.025(4) 0.026(4)
O5W 0.095(7) 0.061(6) 0.077(7) 0.005(5) 0.025(6) 0.001(6)
O6W 0.073(6) 0.053(5) 0.106(7) -0.022(5) -0.065(5) 0.012(5)
O7W 0.077(7) 0.041(5) 0.055(6) -0.010(5) 0.025(5) 0.001(5)
O8W 0.128(15) 0.108(14) 0.102(14) 0.008(11) 0.011(11) 0.027(11)
O9W 0.069(10) 0.059(10) 0.061(10) -0.006(9) 0.007(9) 0.005(9)
O10W 0.077(8) 0.056(6) 0.056(6) -0.011(7) 0.013(5) 0.013(5)
O11W 0.058(10) 0.054(10) 0.081(10) -0.011(9) -0.040(9) 0.006(9)
O12W 0.051(8) 0.046(7) 0.037(7) -0.016(6) -0.018(6) 0.010(6)

loop_
_atom_type_symbol
_atom_type_description
_atom_type_scat_dispersion_real
_atom_type_scat_dispersion_imag
_atom_type_scat_source
C C 0.0181 0.0091 'International Tables Vol C Tables 4.2.6.8 and 6.1.1.4'
H H 0.0000 0.0000 'International Tables Vol C Tables 4.2.6.8 and 6.1.1.4'
N N 0.0311 0.0180 'International Tables Vol C Tables 4.2.6.8 and 6.1.1.4'
O O 0.0492 0.0322 'International Tables Vol C Tables 4.2.6.8 and 6.1.1.4'
Cu Cu -1.9646 0.5888 'International Tables Vol C Tables 4.2.6.8 and 6.1.1.4'

loop_
_geom_angle_atom_site_label_1
_geom_angle_atom_site_label_2
_geom_angle_atom_site_label_3
_geom_angle
_geom_angle_site_symmetry_1
_geom_angle_site_symmetry_3
N4 Cu01 N4 89.31(14) 19_655 .
N4 Cu01 N2 87.57(10) 19_655 8_645
N4 Cu01 N2 174.34(10) . 8_645
N4 Cu01 N2 174.34(10) 19_655 21_545
N4 Cu01 N2 87.58(10) . 21_545
N2 Cu01 N2 95.91(13) 8_645 21_545
C2 N1 C3 105.0(2) . .
C2 N1 C1 128.7(2) . .
C3 N1 C1 126.4(2) . .
C2 N2 N3 108.3(2) . .
C2 N2 Cu01 130.0(2) . 11_556
N3 N2 Cu01 120.85(18) . 11_556
C3 N3 N2 105.4(2) . .
C7 N4 C6 106.2(2) . .
C7 N4 Cu01 128.7(2) . .
C6 N4 Cu01 124.9(2) . .
C7 N5 C5 107.8(2) . .
N1 C1 C4 111.2(2) . .
N1 C1 C8 110.7(2) . .
C4 C1 C8 113.8(2) . .
N2 C2 N1 109.7(2) . .
N3 C3 N1 111.6(2) . .
C5 C4 C1 112.0(2) . .
C6 C5 N5 105.7(3) . .
C6 C5 C4 131.7(3) . .
N5 C5 C4 122.5(3) . .
C5 C6 N4 109.6(3) . .
N4 C7 N5 110.6(3) . .
O1 C8 O2 126.4(3) . .
O1 C8 C1 119.0(2) . .
O2 C8 C1 114.5(3) . .

loop_
_geom_bond_atom_site_label_1
_geom_bond_atom_site_label_2
_geom_bond_distance
_geom_bond_site_symmetry_2
Cu01 N4 1.976(2) 19_655
Cu01 N4 1.976(2) .
Cu01 N2 2.029(2) 8_645
Cu01 N2 2.029(2) 21_545
O1 C8 1.228(4) .
O2 C8 1.262(4) .
N1 C2 1.351(4) .
N1 C3 1.355(4) .
N1 C1 1.469(4) .
N2 C2 1.309(4) .
N2 N3 1.389(3) .
N2 Cu01 2.029(2) 11_556
N3 C3 1.306(4) .
N4 C7 1.320(4) .
N4 C6 1.375(4) .
N5 C7 1.346(4) .
N5 C5 1.376(4) .
C1 C4 1.530(4) .
C1 C8 1.547(4) .
C4 C5 1.489(4) .
C5 C6 1.356(4) .

loop_
_geom_torsion_atom_site_label_1
_geom_torsion_atom_site_label_2
_geom_torsion_atom_site_label_3
_geom_torsion_atom_site_label_4
_geom_torsion
_geom_torsion_site_symmetry_1
C2 N2 N3 C3 0.1(3) .
Cu01 N2 N3 C3 170.59(18) 11_556
C2 N1 C1 C4 -78.8(3) .
C3 N1 C1 C4 101.3(3) .
C2 N1 C1 C8 48.8(4) .
C3 N1 C1 C8 -131.2(3) .
N3 N2 C2 N1 -0.7(3) .
Cu01 N2 C2 N1 -170.01(19) 11_556
C3 N1 C2 N2 1.0(3) .
C1 N1 C2 N2 -179.0(3) .
N2 N3 C3 N1 0.5(3) .
C2 N1 C3 N3 -0.9(3) .
C1 N1 C3 N3 179.1(2) .
N1 C1 C4 C5 63.7(3) .
C8 C1 C4 C5 -62.1(3) .
C7 N5 C5 C6 0.5(3) .
C7 N5 C5 C4 176.7(3) .
C1 C4 C5 C6 61.4(4) .
C1 C4 C5 N5 -113.7(3) .
N5 C5 C6 N4 -0.3(3) .
C4 C5 C6 N4 -176.0(3) .
C7 N4 C6 C5 0.0(3) .
Cu01 N4 C6 C5 175.8(2) .
C6 N4 C7 N5 0.4(3) .
Cu01 N4 C7 N5 -175.2(2) .
C5 N5 C7 N4 -0.6(4) .
N1 C1 C8 O1 6.5(4) .
C4 C1 C8 O1 132.5(3) .
N1 C1 C8 O2 -175.3(2) .
C4 C1 C8 O2 -49.2(3) .
